data_7207948
loop_
_publ_author_name
'Cardellicchio, Cosimo'
'Capozzi, Maria Annunziata M.'
'Alvarez-Larena, Angel'
'Piniella, Joan F.'
'Capitelli, Francesco'

_publ_section_title
;
 Investigation on the weak interactions assembling the crystal structures
 of Betti bases
;
_journal_issue 11
_journal_name_full CrystEngComm
_journal_page_first 3972
_journal_paper_doi 10.1039/c2ce06295j
_journal_volume 14
_journal_year 2012
_chemical_formula_moiety 'C29 H24 F N O'
_chemical_formula_sum 'C29 H24 F N O'
_chemical_formula_weight 421.49
_chemical_name_systematic
;
?
;
_space_group_IT_number 19
_symmetry_cell_setting orthorhombic
_symmetry_space_group_name_Hall 'P 2ac 2ab'
_symmetry_space_group_name_H-M 'P 21 21 21'
_atom_sites_solution_hydrogens geom
_atom_sites_solution_primary direct
_atom_sites_solution_secondary difmap
_audit_creation_method SHELXL-97
_cell_angle_alpha 90.00
_cell_angle_beta 90.00
_cell_angle_gamma 90.00
_cell_formula_units_Z 4
_cell_length_a 8.2095(5)
_cell_length_b 14.0391(8)
_cell_length_c 19.7711(12)
_cell_measurement_reflns_used 108
_cell_measurement_temperature 293(2)
_cell_measurement_theta_max 20.57
_cell_measurement_theta_min 3.11
_cell_volume 2278.7(2)
_computing_cell_refinement 'EVALCCD (Duisenberg et al., 2003)'
_computing_data_collection 'Collect (Nonius, 1998)'
_computing_data_reduction 'EVALCCD (Duisenberg et al., 2003)'
_computing_molecular_graphics 'DIAMOND 2.1e (1998-2001 Crystal Impact GbR)'
_computing_publication_material 'SHELXL-97 (Sheldrick, 1997)'
_computing_structure_refinement 'SHELXL-97 (Sheldrick, 1997)'
_computing_structure_solution 'SIR97 (Altomare et al. 1999)'
_diffrn_ambient_temperature 293(2)
_diffrn_measured_fraction_theta_full 0.946
_diffrn_measured_fraction_theta_max 0.946
_diffrn_measurement_device_type 'Nonius Kappa CCD'
_diffrn_radiation_monochromator graphite
_diffrn_radiation_source 'fine-focus sealed tube'
_diffrn_radiation_type MoK\a
_diffrn_radiation_wavelength 0.71073
_diffrn_reflns_av_R_equivalents 0.0243
_diffrn_reflns_av_sigmaI/netI 0.0321
_diffrn_reflns_limit_h_max 11
_diffrn_reflns_limit_h_min -11
_diffrn_reflns_limit_k_max 14
_diffrn_reflns_limit_k_min -18
_diffrn_reflns_limit_l_max 25
_diffrn_reflns_limit_l_min -24
_diffrn_reflns_number 15886
_diffrn_reflns_theta_full 29.06
_diffrn_reflns_theta_max 29.06
_diffrn_reflns_theta_min 1.78
_exptl_absorpt_coefficient_mu 0.079
_exptl_absorpt_correction_T_max 0.9843
_exptl_absorpt_correction_T_min 0.9689
_exptl_absorpt_correction_type none
_exptl_crystal_colour colourless
_exptl_crystal_density_diffrn 1.229
_exptl_crystal_density_method 'not measured'
_exptl_crystal_description prism
_exptl_crystal_F_000 888
_exptl_crystal_size_max 0.40
_exptl_crystal_size_mid 0.40
_exptl_crystal_size_min 0.20
_refine_diff_density_max 0.129
_refine_diff_density_min -0.149
_refine_diff_density_rms 0.026
_refine_ls_abs_structure_details 'Flack H D (1983), Acta Cryst. A39, 876-881'
_refine_ls_abs_structure_Flack 0.0(10)
_refine_ls_extinction_method none
_refine_ls_goodness_of_fit_ref 1.032
_refine_ls_hydrogen_treatment mixed
_refine_ls_matrix_type full
_refine_ls_number_parameters 293
_refine_ls_number_reflns 5561
_refine_ls_number_restraints 0
_refine_ls_restrained_S_all 1.032
_refine_ls_R_factor_all 0.0662
_refine_ls_R_factor_gt 0.0460
_refine_ls_shift/su_max 0.001
_refine_ls_shift/su_mean 0.000
_refine_ls_structure_factor_coef Fsqd
_refine_ls_weighting_details 'calc w=1/[\s^2^(Fo^2^)+(0.0512P)^2^+0.0679P] where P=(Fo^2^+2Fc^2^)/3'
_refine_ls_weighting_scheme calc
_refine_ls_wR_factor_gt 0.0994
_refine_ls_wR_factor_ref 0.1080
_reflns_number_gt 4185
_reflns_number_total 5561
_reflns_threshold_expression >2sigma(I)
_cod_data_source_file c2ce06295j.txt
_cod_data_source_block g11
_cod_original_sg_symbol_H-M P212121
_cod_database_code 7207948

loop_
_symmetry_equiv_pos_as_xyz
'x, y, z'
'-x+1/2, -y, z+1/2'
'-x, y+1/2, -z+1/2'
'x+1/2, -y+1/2, -z'

loop_
_atom_site_label
_atom_site_type_symbol
_atom_site_fract_x
_atom_site_fract_y
_atom_site_fract_z
_atom_site_U_iso_or_equiv
_atom_site_adp_type
_atom_site_occupancy
_atom_site_symmetry_multiplicity
_atom_site_calc_flag
_atom_site_refinement_flags
F1 F 0.88955(17) 0.44756(11) 0.54157(6) 0.0947(5) Uani 1 1 d .
O1 O 0.19542(16) 0.42938(12) 0.76146(8) 0.0754(4) Uani 1 1 d .
H4 H 0.2507 0.3820 0.7537 0.113 Uiso 1 1 calc R
N1 N 0.43343(18) 0.31255(11) 0.77364(7) 0.0500(3) Uani 1 1 d .
C1 C 0.5444(2) 0.39481(12) 0.78494(8) 0.0464(4) Uani 1 1 d .
H1 H 0.6228 0.3769 0.8201 0.056 Uiso 1 1 calc R
C2 C 0.3937(2) 0.25645(12) 0.83402(9) 0.0468(4) Uani 1 1 d .
H2 H 0.3534 0.3007 0.8685 0.056 Uiso 1 1 calc R
C3 C 0.4491(2) 0.48177(13) 0.81005(8) 0.0516(4) Uani 1 1 d .
C4 C 0.2845(3) 0.49278(15) 0.79724(10) 0.0607(5) Uani 1 1 d .
C5 C 0.1981(3) 0.57267(19) 0.82151(12) 0.0785(7) Uani 1 1 d .
H5 H 0.0872 0.5783 0.8127 0.094 Uiso 1 1 calc R
C6 C 0.2749(4) 0.64079(19) 0.85728(12) 0.0840(8) Uani 1 1 d .
H6 H 0.2156 0.6925 0.8734 0.101 Uiso 1 1 calc R
C7 C 0.4445(3) 0.63553(15) 0.87103(10) 0.0732(6) Uani 1 1 d .
C8 C 0.5280(5) 0.70774(17) 0.90719(14) 0.0967(9) Uani 1 1 d .
H8 H 0.4699 0.7600 0.9231 0.116 Uiso 1 1 calc R
C9 C 0.6884(5) 0.7028(2) 0.91903(14) 0.0991(9) Uani 1 1 d .
H9 H 0.7410 0.7518 0.9419 0.119 Uiso 1 1 calc R
C10 C 0.7763(3) 0.62340(19) 0.89684(12) 0.0852(7) Uani 1 1 d .
H10 H 0.8871 0.6190 0.9060 0.102 Uiso 1 1 calc R
C11 C 0.7007(3) 0.55239(15) 0.86184(10) 0.0672(5) Uani 1 1 d .
H11 H 0.7620 0.5008 0.8470 0.081 Uiso 1 1 calc R
C12 C 0.5316(3) 0.55460(13) 0.84730(9) 0.0569(5) Uani 1 1 d .
C13 C 0.6387(2) 0.41324(11) 0.71973(8) 0.0463(4) Uani 1 1 d .
C14 C 0.8040(2) 0.39553(15) 0.71641(10) 0.0604(5) Uani 1 1 d .
H14 H 0.8589 0.3755 0.7550 0.072 Uiso 1 1 calc R
C15 C 0.8891(2) 0.40714(16) 0.65664(11) 0.0688(6) Uani 1 1 d .
H15 H 1.0005 0.3956 0.6548 0.083 Uiso 1 1 calc R
C16 C 0.8064(3) 0.43579(15) 0.60068(10) 0.0637(5) Uani 1 1 d .
C17 C 0.6434(3) 0.45436(13) 0.60094(9) 0.0578(5) Uani 1 1 d .
H17 H 0.5900 0.4734 0.5617 0.069 Uiso 1 1 calc R
C18 C 0.5596(2) 0.44409(12) 0.66130(8) 0.0531(4) Uani 1 1 d .
H18 H 0.4489 0.4580 0.6629 0.064 Uiso 1 1 calc R
C19 C 0.2540(2) 0.18954(15) 0.81596(12) 0.0671(6) Uani 1 1 d .
H19A H 0.1658 0.2257 0.7971 0.101 Uiso 1 1 calc R
H19B H 0.2174 0.1573 0.8560 0.101 Uiso 1 1 calc R
H19C H 0.2910 0.1436 0.7835 0.101 Uiso 1 1 calc R
C20 C 0.5363(2) 0.20183(11) 0.86482(8) 0.0417(4) Uani 1 1 d .
C21 C 0.6685(2) 0.17629(12) 0.82660(9) 0.0495(4) Uani 1 1 d .
H21 H 0.6734 0.1959 0.7817 0.059 Uiso 1 1 calc R
C22 C 0.7966(2) 0.12153(14) 0.85299(9) 0.0570(5) Uani 1 1 d .
H22 H 0.8846 0.1056 0.8256 0.068 Uiso 1 1 calc R
C23 C 0.7926(2) 0.09186(14) 0.91808(10) 0.0568(5) Uani 1 1 d .
H23 H 0.8779 0.0554 0.9351 0.068 Uiso 1 1 calc R
C24 C 0.6604(2) 0.11559(12) 0.96047(8) 0.0468(4) Uani 1 1 d .
C25 C 0.6541(2) 0.08495(13) 1.02856(9) 0.0583(5) Uani 1 1 d .
H25 H 0.7381 0.0477 1.0458 0.070 Uiso 1 1 calc R
C26 C 0.5276(3) 0.10897(14) 1.06915(9) 0.0638(5) Uani 1 1 d .
H26 H 0.5262 0.0892 1.1140 0.077 Uiso 1 1 calc R
C27 C 0.3997(3) 0.16323(14) 1.04368(10) 0.0647(5) Uani 1 1 d .
H27 H 0.3126 0.1789 1.0716 0.078 Uiso 1 1 calc R
C28 C 0.4005(2) 0.19369(12) 0.97813(9) 0.0540(4) Uani 1 1 d .
H28 H 0.3135 0.2297 0.9621 0.065 Uiso 1 1 calc R
C29 C 0.5310(2) 0.17166(11) 0.93400(8) 0.0427(4) Uani 1 1 d .
H1N H 0.478(2) 0.2779(12) 0.7414(10) 0.051 Uiso 1 1 d .

loop_
_atom_site_aniso_label
_atom_site_aniso_U_11
_atom_site_aniso_U_22
_atom_site_aniso_U_33
_atom_site_aniso_U_23
_atom_site_aniso_U_13
_atom_site_aniso_U_12
F1 0.0932(9) 0.1294(11) 0.0614(7) -0.0145(7) 0.0229(6) -0.0459(9)
O1 0.0505(8) 0.0953(11) 0.0804(10) 0.0281(9) -0.0057(7) 0.0099(8)
N1 0.0519(8) 0.0544(9) 0.0437(8) 0.0073(7) -0.0013(7) -0.0006(7)
C1 0.0459(9) 0.0499(10) 0.0435(9) 0.0086(7) -0.0033(7) 0.0048(8)
C2 0.0475(9) 0.0470(9) 0.0460(9) 0.0054(7) 0.0028(7) 0.0028(8)
C3 0.0548(11) 0.0532(10) 0.0467(9) 0.0152(8) 0.0090(8) 0.0111(9)
C4 0.0563(11) 0.0724(13) 0.0532(11) 0.0278(9) 0.0095(9) 0.0134(10)
C5 0.0707(14) 0.0948(18) 0.0700(14) 0.0388(13) 0.0244(12) 0.0386(14)
C6 0.109(2) 0.0728(16) 0.0701(15) 0.0263(12) 0.0368(14) 0.0463(15)
C7 0.1053(18) 0.0554(12) 0.0588(12) 0.0167(10) 0.0285(12) 0.0264(13)
C8 0.161(3) 0.0510(14) 0.0777(16) 0.0014(11) 0.0376(18) 0.0210(17)
C9 0.147(3) 0.0681(17) 0.0822(17) -0.0161(13) 0.0232(19) -0.0172(18)
C10 0.1015(17) 0.0810(17) 0.0731(15) -0.0168(12) 0.0110(13) -0.0148(15)
C11 0.0812(14) 0.0610(12) 0.0593(12) -0.0059(9) 0.0110(11) 0.0024(11)
C12 0.0717(13) 0.0512(10) 0.0477(10) 0.0124(8) 0.0159(9) 0.0119(10)
C13 0.0493(9) 0.0410(8) 0.0485(9) 0.0023(7) 0.0029(8) 0.0012(7)
C14 0.0476(10) 0.0743(13) 0.0593(11) -0.0012(9) -0.0045(9) 0.0022(9)
C15 0.0467(10) 0.0899(15) 0.0699(13) -0.0133(11) 0.0091(10) -0.0106(10)
C16 0.0697(13) 0.0696(13) 0.0519(11) -0.0110(9) 0.0128(10) -0.0284(11)
C17 0.0758(13) 0.0484(10) 0.0493(10) 0.0048(8) 0.0002(9) -0.0064(10)
C18 0.0562(10) 0.0493(10) 0.0538(10) 0.0087(8) 0.0017(9) 0.0051(8)
C19 0.0508(11) 0.0697(13) 0.0808(15) 0.0198(11) -0.0075(9) -0.0046(9)
C20 0.0468(9) 0.0371(8) 0.0413(8) -0.0028(7) 0.0001(7) 0.0009(7)
C21 0.0532(10) 0.0534(10) 0.0420(9) -0.0056(8) 0.0044(8) 0.0028(8)
C22 0.0469(10) 0.0608(11) 0.0635(12) -0.0118(9) 0.0041(9) 0.0096(9)
C23 0.0481(10) 0.0564(11) 0.0660(12) -0.0052(9) -0.0094(9) 0.0114(9)
C24 0.0472(9) 0.0407(9) 0.0526(10) -0.0027(7) -0.0073(7) -0.0021(7)
C25 0.0637(11) 0.0526(11) 0.0587(11) 0.0099(9) -0.0160(9) 0.0001(9)
C26 0.0786(14) 0.0663(12) 0.0465(10) 0.0123(9) -0.0014(10) -0.0028(11)
C27 0.0796(14) 0.0644(12) 0.0502(11) 0.0081(9) 0.0159(10) 0.0081(11)
C28 0.0613(11) 0.0487(10) 0.0518(10) 0.0060(8) 0.0064(8) 0.0125(9)
C29 0.0468(9) 0.0352(8) 0.0461(9) -0.0027(6) -0.0004(7) 0.0010(7)

loop_
_atom_type_symbol
_atom_type_description
_atom_type_scat_dispersion_real
_atom_type_scat_dispersion_imag
_atom_type_scat_source
C C 0.0033 0.0016 'International Tables Vol C Tables 4.2.6.8 and 6.1.1.4'
H H 0.0000 0.0000 'International Tables Vol C Tables 4.2.6.8 and 6.1.1.4'
N N 0.0061 0.0033 'International Tables Vol C Tables 4.2.6.8 and 6.1.1.4'
O O 0.0106 0.0060 'International Tables Vol C Tables 4.2.6.8 and 6.1.1.4'
F F 0.0171 0.0103 'International Tables Vol C Tables 4.2.6.8 and 6.1.1.4'

loop_
_geom_angle_atom_site_label_1
_geom_angle_atom_site_label_2
_geom_angle_atom_site_label_3
_geom_angle
C2 N1 C1 115.52(13)
N1 C1 C13 108.38(13)
N1 C1 C3 110.75(14)
C13 C1 C3 113.42(13)
N1 C2 C19 107.91(15)
N1 C2 C20 115.07(14)
C19 C2 C20 111.14(14)
C4 C3 C12 118.46(18)
C4 C3 C1 121.89(18)
C12 C3 C1 119.65(16)
O1 C4 C3 123.41(19)
O1 C4 C5 115.4(2)
C3 C4 C5 121.2(2)
C6 C5 C4 120.5(2)
C5 C6 C7 121.5(2)
C8 C7 C6 122.2(2)
C8 C7 C12 119.7(3)
C6 C7 C12 118.1(2)
C9 C8 C7 121.8(3)
C8 C9 C10 119.6(3)
C11 C10 C9 120.5(3)
C10 C11 C12 122.2(2)
C11 C12 C7 116.3(2)
C11 C12 C3 123.50(18)
C7 C12 C3 120.2(2)
C14 C13 C18 118.31(17)
C14 C13 C1 120.53(16)
C18 C13 C1 121.10(16)
C13 C14 C15 121.06(19)
C16 C15 C14 118.59(18)
C15 C16 F1 118.94(19)
C15 C16 C17 122.93(18)
F1 C16 C17 118.1(2)
C16 C17 C18 118.10(19)
C17 C18 C13 120.99(18)
C21 C20 C29 118.24(15)
C21 C20 C2 121.27(15)
C29 C20 C2 120.41(14)
C20 C21 C22 122.15(16)
C23 C22 C21 120.25(17)
C22 C23 C24 120.74(17)
C23 C24 C25 121.47(16)
C23 C24 C29 119.11(15)
C25 C24 C29 119.42(16)
C26 C25 C24 121.07(18)
C25 C26 C27 120.02(17)
C28 C27 C26 120.77(19)
C27 C28 C29 121.35(17)
C28 C29 C24 117.35(15)
C28 C29 C20 123.14(15)
C24 C29 C20 119.50(15)

loop_
_geom_bond_atom_site_label_1
_geom_bond_atom_site_label_2
_geom_bond_distance
F1 C16 1.363(2)
O1 C4 1.352(3)
N1 C2 1.467(2)
N1 C1 1.488(2)
C1 C13 1.526(2)
C1 C3 1.533(2)
C2 C19 1.524(3)
C2 C20 1.526(2)
C3 C4 1.384(3)
C3 C12 1.430(3)
C4 C5 1.411(3)
C5 C6 1.346(4)
C6 C7 1.420(4)
C7 C8 1.417(4)
C7 C12 1.422(3)
C8 C9 1.339(4)
C9 C10 1.398(4)
C10 C11 1.363(3)
C11 C12 1.418(3)
C13 C14 1.381(2)
C13 C18 1.394(2)
C14 C15 1.382(3)
C15 C16 1.359(3)
C16 C17 1.364(3)
C17 C18 1.385(2)
C20 C21 1.370(2)
C20 C29 1.432(2)
C21 C22 1.404(2)
C22 C23 1.353(3)
C23 C24 1.411(2)
C24 C25 1.414(2)
C24 C29 1.422(2)
C25 C26 1.355(3)
C26 C27 1.392(3)
C27 C28 1.365(2)
C28 C29 1.416(2)

loop_
_geom_hbond_atom_site_label_D
_geom_hbond_atom_site_label_H
_geom_hbond_atom_site_label_A
_geom_hbond_distance_DH
_geom_hbond_distance_HA
_geom_hbond_distance_DA
_geom_hbond_angle_DHA
_geom_hbond_site_symmetry_A
O1 H4 N1 0.82 1.83 2.562(2) 147.6 .
C23 H23 F1 0.93 2.48 3.398(2) 169.3 3_746
C15 H15 O1 0.93 2.69 3.274(3) 121.6 1_655
